data_1576560
loop_
_publ_author_name
'Pociecha, D.'
'Thornborrow, Z.'
'Karcz, J.'
'Bakiera, M.'
'Herman, J.'
'Makal, A.'
'Szyd&#x142;owska, J'
'G&#xf3;recka, E'

_publ_section_title
;
 Helical <i>vs.</i> non-helical nematic and lamellar proper ferroelectric
 liquid crystal phases.
;
_journal_issue 9
_journal_name_full 'Soft matter'
_journal_page_first 1973
_journal_page_last 1978
_journal_paper_doi 10.1039/d5sm01265a
_journal_volume 22
_journal_year 2026
_chemical_formula_moiety 'C33 H20 F10 O3'
_chemical_formula_sum 'C33 H20 F10 O3'
_chemical_formula_weight 654.49
_space_group_crystal_system monoclinic
_space_group_IT_number 4
_space_group_name_Hall 'P 2yb'
_space_group_name_H-M_alt 'P 1 21 1'
_atom_sites_solution_hydrogens geom
_audit_creation_date 2025-12-19
_audit_creation_method
;
Olex2 1.5-alpha
(compiled 2025.07.13 svn.rb7424ae for OlexSys, GUI svn.r7314)
;
_audit_update_record
;
2025-12-19 deposited with the CCDC.	2026-02-09 downloaded from the CCDC.
;
_cell_angle_alpha 90
_cell_angle_beta 104.416(2)
_cell_angle_gamma 90
_cell_formula_units_Z 4
_cell_length_a 10.0779(2)
_cell_length_b 15.6905(3)
_cell_length_c 17.9427(3)
_cell_measurement_reflns_used 7073
_cell_measurement_temperature 99.9(2)
_cell_measurement_theta_max 72.3280
_cell_measurement_theta_min 2.5410
_cell_volume 2747.90(9)
_computing_cell_refinement 'CrysAlisPro 1.171.44.85 (Rigaku OD, 2024)'
_computing_data_collection 'CrysAlisPro system (CCD 43.144a 64-bit (release 23-01-2025))'
_computing_data_reduction 'CrysAlisPro 1.171.44.85 (Rigaku OD, 2024)'
_computing_molecular_graphics 'Olex2 1.5-alpha (Dolomanov et al., 2009)'
_computing_publication_material 'Olex2 1.5-alpha (Dolomanov et al., 2009)'
_computing_structure_refinement 'SHELXL 2019/3 (Sheldrick, 2015)'
_computing_structure_solution 'SHELXT 2018/2 (Sheldrick, 2018)'
_diffrn_ambient_temperature 100.15
_diffrn_detector_area_resol_mean 10.0000
_diffrn_detector_type HyPix
_diffrn_measured_fraction_theta_full 1.000
_diffrn_measured_fraction_theta_max 0.990
_diffrn_measurement_details
;
List of Runs (angles in degrees, time in seconds):

  # Type    Start    End  Width  t~exp~   \w     \q     \k     \f   Frames
#--------------------------------------------------------------------------
  1  \w    -84.00 -23.00   0.50    2.00    --    0.00 -77.00 129.00  122
  2  \w     -3.00  23.00   0.50    2.00    --    0.00  77.00-104.00   52
  3  \w    -40.00 -15.00   0.50    2.00    --    0.00  77.00-104.00   50
  4  \w    -13.00  20.00   0.50    8.00    --   56.40 -77.00 129.00   66
  5  \w     68.00  94.00   0.50    8.00    --   56.40  77.00-104.00   52
  6  \w     23.00  77.00   0.50    8.00    --   56.40 -77.00 129.00  108
  7  \w     72.00 176.00   0.50   10.00    --  112.80  77.00-104.00  208
  8  \w     57.00 124.00   0.50   10.00    --  112.80 -77.00 129.00  134
  9  \w      4.00  33.00   0.50    2.00    --    0.00 -99.00 -90.00   58
 10  \w    -84.00 -56.00   0.50    2.00    --    0.00-178.00-150.00   56
 11  \w    -75.00 -43.00   0.50    2.00    --    0.00-178.00  30.00   64
 12  \w    -73.00 -48.00   0.50    2.00    --    0.00-178.00-120.00   50
 13  \w   -137.00 -86.00   0.50    8.00    --  -54.00 -99.00 -30.00  102
 14  \w   -142.00 -91.00   0.50    8.00    --  -54.00 -99.00-150.00  102
 15  \w   -134.00 -20.00   0.50    8.00    --  -54.00 -57.00  30.00  228
 16  \w   -134.00 -21.00   0.50    8.00    --  -54.00 -57.00  60.00  226
 17  \w   -142.00-114.00   0.50    8.00    --  -54.00 -99.00  60.00   56
 18  \w   -140.00 -87.00   0.50    8.00    --  -54.00 -99.00  30.00  106
 19  \w    -35.00 -10.00   0.50    8.00    --  -54.00  77.00-104.00   50
 20  \w   -142.00 -86.00   0.50    8.00    --  -54.00 -99.00 150.00  112
 21  \w   -100.00 -75.00   0.50    8.00    --  -54.00 -77.00 129.00   50
 22  \w    -81.00 -15.00   0.50    8.00    --  -54.00 125.00-150.00  132
 23  \w   -137.00 -87.00   0.50    8.00    --  -54.00 -99.00 -90.00  100
 24  \w     45.00 105.00   0.50    8.00    --   56.40-125.00  60.00  120
 25  \w     34.00  98.00   0.50    8.00    --   56.40-125.00 150.00  128
 26  \w     54.00  79.00   0.50    8.00    --   56.40 -99.00-180.00   50
 27  \w     23.00  90.00   0.50   10.00    --  112.80 -94.00-150.00  134
 28  \w    118.00 144.00   0.50   10.00    --  112.80  61.00-120.00   52
 29  \w     29.00  89.00   0.50   10.00    --  112.80-111.00 -30.00  120
 30  \w     29.00  85.00   0.50   10.00    --  112.80-111.00 -90.00  112
 31  \w    105.00 141.00   0.50   10.00    --  112.80 -61.00  30.00   72
 32  \w    103.00 177.00   0.50   10.00    --  112.80 111.00 120.00  148
 33  \w     64.00  90.00   0.50   10.00    --  112.80 178.00 150.00   52
 34  \w     51.00 101.00   0.50   10.00    --  112.80 -61.00  30.00  100
 35  \w     69.00 157.00   0.50   10.00    --  112.80  45.00  30.00  176
 36  \w     79.00 105.00   0.50   10.00    --  112.80  61.00 -30.00   52
 37  \w    134.00 178.00   0.50   10.00    --  112.80  61.00 -30.00   88
 38  \w    116.00 170.00   0.50   10.00    --  112.80  61.00 -60.00  108
 39  \w    105.00 131.00   0.50   10.00    --  112.80 111.00 -60.00   52
 40  \w     81.00 106.00   0.50   10.00    --  112.80  61.00 -60.00   50
 41  \w     79.00 178.00   0.50   10.00    --  112.80  61.00-180.00  198
 42  \w     69.00 124.00   0.50   10.00    --  112.80  45.00-120.00  110
 43  \w     24.00 106.00   0.50   10.00    --  112.80 -94.00 120.00  164
 44  \w     30.00 103.00   0.50   10.00    --  112.80-111.00  60.00  146
 45  \w    134.00 168.00   0.50   10.00    --  112.80  45.00-120.00   68
 46  \w     71.00 151.00   0.50   10.00    --  112.80 -45.00-180.00  160
 47  \w     29.00  58.00   0.50   10.00    --  112.80 -45.00-180.00   58
 48  \w     72.00 166.00   0.50   10.00    --  112.80  77.00 -60.00  188
 49  \w     90.00 174.00   0.50   10.00    --  112.80  45.00   0.00  168
;
_diffrn_measurement_device 'four-circle diffractometer'
_diffrn_measurement_device_type 'SuperNova, Dual, Cu at home/near, HyPix'
_diffrn_measurement_method '\w scans'
_diffrn_radiation_type CuK\a
_diffrn_radiation_wavelength 1.54184
_diffrn_reflns_av_R_equivalents 0.0386
_diffrn_reflns_av_unetI/netI 0.0475
_diffrn_reflns_Laue_measured_fraction_full 1.000
_diffrn_reflns_Laue_measured_fraction_max 0.990
_diffrn_reflns_limit_h_max 12
_diffrn_reflns_limit_h_min -12
_diffrn_reflns_limit_k_max 19
_diffrn_reflns_limit_k_min -19
_diffrn_reflns_limit_l_max 22
_diffrn_reflns_limit_l_min -22
_diffrn_reflns_number 29812
_diffrn_reflns_point_group_measured_fraction_full 0.999
_diffrn_reflns_point_group_measured_fraction_max 0.978
_diffrn_reflns_theta_full 67.684
_diffrn_reflns_theta_max 73.920
_diffrn_reflns_theta_min 2.543
_exptl_absorpt_coefficient_mu 1.291
_exptl_absorpt_correction_T_max 1.000
_exptl_absorpt_correction_T_min 0.838
_exptl_absorpt_correction_type gaussian
_exptl_absorpt_process_details
;
CrysAlisPro 1.171.44.85 (Rigaku Oxford Diffraction, 2024)
Numerical absorption correction based on gaussian integration over
a multifaceted crystal model
Empirical absorption correction using spherical harmonics,
implemented in SCALE3 ABSPACK scaling algorithm.
;
_exptl_crystal_colour 'clear colourless'
_exptl_crystal_colour_lustre clear
_exptl_crystal_colour_primary colourless
_exptl_crystal_density_diffrn 1.582
_exptl_crystal_description needle
_exptl_crystal_F_000 1328
_exptl_crystal_size_max 0.13
_exptl_crystal_size_mid 0.05
_exptl_crystal_size_min 0.02
_refine_diff_density_max 0.413
_refine_diff_density_min -0.265
_refine_diff_density_rms 0.053
_refine_ls_abs_structure_details
;
 Refined as an inversion twin.
;
_refine_ls_abs_structure_Flack 0.30(14)
_refine_ls_extinction_method none
_refine_ls_goodness_of_fit_ref 1.029
_refine_ls_hydrogen_treatment constr
_refine_ls_matrix_type full
_refine_ls_number_parameters 832
_refine_ls_number_reflns 10908
_refine_ls_number_restraints 1
_refine_ls_restrained_S_all 1.029
_refine_ls_R_factor_all 0.0594
_refine_ls_R_factor_gt 0.0460
_refine_ls_shift/su_max 0.001
_refine_ls_shift/su_mean 0.000
_refine_ls_structure_factor_coef Fsqd
_refine_ls_weighting_details 'w=1/[\s^2^(Fo^2^)+(0.0686P)^2^+0.0875P] where P=(Fo^2^+2Fc^2^)/3'
_refine_ls_weighting_scheme calc
_refine_ls_wR_factor_gt 0.1114
_refine_ls_wR_factor_ref 0.1180
_reflns_Friedel_coverage 0.901
_reflns_Friedel_fraction_full 0.998
_reflns_Friedel_fraction_max 0.964
_reflns_number_gt 8918
_reflns_number_total 10908
_reflns_threshold_expression 'I > 2\s(I)'
_cod_data_source_file d5sm01265a2.cif
_cod_data_source_block proces1_abs
_cod_depositor_comments 'Adding full bibliography for 1576557--1576560.cif.'
_cod_database_code 1576560
_shelx_shelxl_version_number 2019/3
_chemical_oxdiff_formula 'C33 H20 F10 O3'
_chemical_oxdiff_usercomment '100  K'
_shelx_space_group_comment
;
The symmetry employed for this shelxl refinement is uniquely defined
by the following loop, which should always be used as a source of
symmetry information in preference to the above space-group names.
They are only intended as comments.
;
_cell_oxdiff_angle_alpha 89.998(2)
_cell_oxdiff_angle_beta 104.3888(19)
_cell_oxdiff_angle_gamma 89.9985(19)
_cell_oxdiff_length_a 10.0765(2)
_cell_oxdiff_length_b 15.6932(4)
_cell_oxdiff_length_c 17.9399(4)
_cell_oxdiff_measurement_reflns_used 7073
_cell_oxdiff_volume 2747.88(11)
_shelx_estimated_absorpt_t_max 0.975
_shelx_estimated_absorpt_t_min 0.850
_olex2_refinement_description
;
1. Twinned data refinement
 Scales: 0.70(14)
 0.30(14)
2. Fixed Uiso
 At 1.2 times of:
  All C(H) groups, All C(H,H) groups
 At 1.5 times of:
  All C(H,H,H) groups
3.a Ternary CH refined with riding coordinates:
 C62(H62), C31(H31), C29(H29), C64(H64)
3.b Secondary CH2 refined with riding coordinates:
 C32(H32A,H32B), C61(H61A,H61B), C28(H28A,H28B), C30(H30A,H30B), C63(H63A,
 H63B), C65(H65A,H65B)
3.c Aromatic/amide H refined with riding coordinates:
 C59(H59), C47(H47), C45(H45), C17(H17), C38(H38), C41(H41), C55(H55),
 C50(H50), C51(H51), C22(H22), C12(H12), C26(H26), C1(H1), C8(H8), C34(H34),
 C14(H14), C5(H5), C18(H18)
3.d Idealised Me refined as rotating group:
 C33(H33A,H33B,H33C), C66(H66A,H66B,H66C)
;
_olex2_submission_special_instructions 'No special instructions were received'
_oxdiff_exptl_absorpt_empirical_details
;
Empirical correction (ABSPACK) includes:
- Absorption correction using spherical harmonics
- Frame scaling
;
_oxdiff_exptl_absorpt_empirical_full_max 1.250
_oxdiff_exptl_absorpt_empirical_full_min 0.832

loop_
_space_group_symop_operation_xyz
'x, y, z'
'-x, y+1/2, -z'

loop_
_atom_site_label
_atom_site_type_symbol
_atom_site_fract_x
_atom_site_fract_y
_atom_site_fract_z
_atom_site_U_iso_or_equiv
_atom_site_adp_type
_atom_site_occupancy
_atom_site_site_symmetry_order
_atom_site_calc_flag
_atom_site_refinement_flags_posn
_atom_site_refinement_flags_adp
_atom_site_refinement_flags_occupancy
_atom_site_disorder_assembly
_atom_site_disorder_group
F20 F -0.7716(3) 0.30884(18) 0.84518(15) 0.0307(6) Uani 1 1 d . . . . .
F9 F 1.0075(2) 0.55392(19) -0.07173(15) 0.0310(6) Uani 1 1 d . . . . .
F17 F -0.1063(3) 0.42839(19) 0.44864(14) 0.0327(6) Uani 1 1 d . . . . .
F6 F 0.2870(2) 0.69553(18) 0.32622(16) 0.0314(6) Uani 1 1 d . . . . .
F8 F 0.9208(3) 0.6441(2) 0.37383(15) 0.0320(6) Uani 1 1 d . . . . .
F14 F 0.2461(3) 0.28636(18) 0.50936(17) 0.0342(6) Uani 1 1 d . . . . .
F16 F 0.2326(2) 0.30538(18) 0.64854(15) 0.0308(6) Uani 1 1 d . . . . .
F19 F -0.4771(2) 0.44989(19) 1.05216(14) 0.0305(6) Uani 1 1 d . . . . .
F2 F 0.0370(3) 0.5539(2) 0.72904(16) 0.0328(7) Uani 1 1 d . . . . .
F3 F 0.2924(3) 0.48970(19) 0.75400(15) 0.0330(6) Uani 1 1 d . . . . .
F12 F 0.4926(3) 0.44819(18) 0.25004(16) 0.0333(6) Uani 1 1 d . . . . .
F18 F -0.3981(2) 0.36484(19) 0.60480(15) 0.0323(6) Uani 1 1 d . . . . .
F7 F 0.6288(3) 0.5800(2) 0.52918(15) 0.0336(6) Uani 1 1 d . . . . .
F10 F 1.2978(3) 0.69995(19) 0.13329(15) 0.0334(6) Uani 1 1 d . . . . .
F15 F 0.0680(3) 0.31419(19) 0.41852(16) 0.0352(6) Uani 1 1 d . . . . .
F13 F 0.2386(3) 0.51535(18) 0.22584(15) 0.0340(6) Uani 1 1 d . . . . .
F11 F 0.6079(3) 0.3709(2) 0.38538(17) 0.0382(7) Uani 1 1 d . . . . .
F1 F -0.0832(3) 0.6271(2) 0.59309(17) 0.0375(7) Uani 1 1 d . . . . .
F5 F 0.4492(3) 0.6950(2) 0.55544(17) 0.0407(7) Uani 1 1 d . . . . .
O4 O 0.2050(3) 0.4217(2) 0.47166(18) 0.0252(7) Uani 1 1 d . . . . .
F4 F 0.2694(3) 0.71422(19) 0.46431(18) 0.0411(7) Uani 1 1 d . . . . .
O5 O -0.8944(3) 0.3528(2) 1.14097(17) 0.0266(7) Uani 1 1 d . . . . .
O1 O 0.3229(3) 0.5818(2) 0.50751(17) 0.0247(7) Uani 1 1 d . . . . .
O2 O 1.4221(3) 0.6530(2) -0.16124(18) 0.0261(7) Uani 1 1 d . . . . .
O3 O 1.5886(3) 0.6608(2) -0.04486(18) 0.0282(7) Uani 1 1 d . . . . .
O6 O -1.0590(3) 0.3471(2) 1.02377(17) 0.0289(7) Uani 1 1 d . . . . .
C49 C -0.1929(5) 0.3907(3) 0.7010(3) 0.0258(10) Uani 1 1 d . . . . .
C25 C 1.1302(5) 0.5904(3) -0.0398(3) 0.0247(10) Uani 1 1 d . . . . .
C11 C 0.4160(5) 0.6653(3) 0.3545(3) 0.0266(10) Uani 1 1 d . . . . .
C48 C -0.3347(4) 0.3792(3) 0.6794(2) 0.0220(9) Uani 1 1 d . . . . .
C39 C 0.2777(4) 0.4235(3) 0.4140(2) 0.0227(9) Uani 1 1 d . . . . .
C46 C -0.1051(4) 0.3836(3) 0.6465(3) 0.0215(9) Uani 1 1 d . . . . .
C3 C 0.1070(5) 0.5617(3) 0.6751(3) 0.0251(10) Uani 1 1 d . . . . .
C62 C -0.9408(4) 0.3881(3) 1.0670(3) 0.0237(10) Uani 1 1 d . . . . .
H62 H -0.962168 0.449734 1.072164 0.028 Uiso 1 1 calc R U . . .
C10 C 0.4569(5) 0.6443(3) 0.4327(3) 0.0245(9) Uani 1 1 d . . . . .
C21 C 1.0466(5) 0.6254(3) 0.0756(3) 0.0234(10) Uani 1 1 d . . . . .
C20 C 0.9696(5) 0.6226(3) 0.1164(3) 0.0233(10) Uani 1 1 d . . . . .
C27 C 1.3583(4) 0.6244(3) -0.0456(3) 0.0227(9) Uani 1 1 d . . . . .
C56 C -0.7485(4) 0.3435(3) 0.9164(3) 0.0246(9) Uani 1 1 d . . . . .
C31 C 1.6578(4) 0.6841(3) -0.1641(3) 0.0244(10) Uani 1 1 d . . . . .
H31 H 1.644350 0.747197 -0.162422 0.029 Uiso 1 1 calc R U . . .
C60 C -0.8280(4) 0.3812(3) 1.0257(2) 0.0224(9) Uani 1 1 d . . . . .
C57 C -0.6180(4) 0.3781(3) 0.9473(3) 0.0233(10) Uani 1 1 d . . . . .
C9 C 0.5863(5) 0.6077(3) 0.4556(3) 0.0273(11) Uani 1 1 d . . . . .
C19 C 0.8841(5) 0.6182(3) 0.1694(3) 0.0257(10) Uani 1 1 d . . . . .
C59 C -0.6992(5) 0.4158(3) 1.0601(3) 0.0223(10) Uani 1 1 d . . . . .
H59 H -0.681224 0.440182 1.110111 0.027 Uiso 1 1 calc R U . . .
C47 C -0.4154(5) 0.3778(3) 0.7301(3) 0.0267(11) Uani 1 1 d . . . . .
H47 H -0.511417 0.369198 0.712119 0.032 Uiso 1 1 calc R U . . .
C45 C 0.0257(4) 0.3475(3) 0.6711(3) 0.0249(10) Uani 1 1 d . . . . .
H45 H 0.058511 0.329612 0.723045 0.030 Uiso 1 1 calc R U . . .
C4 C 0.0481(5) 0.6007(3) 0.6051(3) 0.0273(11) Uani 1 1 d . . . . .
C17 C 0.6638(5) 0.6000(3) 0.1977(3) 0.0250(10) Uani 1 1 d . . . . .
H17 H 0.568714 0.588024 0.180121 0.030 Uiso 1 1 calc R U . . .
C52 C -0.3564(4) 0.3890(3) 0.8092(3) 0.0221(9) Uani 1 1 d . . . . .
C6 C 0.2513(5) 0.5805(3) 0.5639(3) 0.0214(10) Uani 1 1 d . . . . .
C38 C 0.4092(5) 0.3909(3) 0.4289(3) 0.0262(10) Uani 1 1 d . . . . .
H38 H 0.449457 0.363107 0.476136 0.031 Uiso 1 1 calc R U . . .
C40 C 0.1492(4) 0.3460(3) 0.4850(3) 0.0244(9) Uani 1 1 d . . . . .
C24 C 1.1475(4) 0.6273(3) 0.0325(3) 0.0235(9) Uani 1 1 d . . . . .
C41 C -0.1467(5) 0.4114(3) 0.5697(3) 0.0257(11) Uani 1 1 d . . . . .
H41 H -0.232937 0.438607 0.551405 0.031 Uiso 1 1 calc R U . . .
C55 C -0.8512(5) 0.3436(3) 0.9533(3) 0.0228(10) Uani 1 1 d . . . . .
H55 H -0.937377 0.318506 0.930062 0.027 Uiso 1 1 calc R U . . .
C50 C -0.1360(4) 0.4041(3) 0.7802(3) 0.0261(10) Uani 1 1 d . . . . .
H50 H -0.040269 0.414002 0.797615 0.031 Uiso 1 1 calc R U . . .
C51 C -0.2138(5) 0.4033(3) 0.8331(3) 0.0252(10) Uani 1 1 d . . . . .
H51 H -0.171474 0.412366 0.886047 0.030 Uiso 1 1 calc R U . . .
C2 C 0.2392(5) 0.5314(3) 0.6871(3) 0.0272(11) Uani 1 1 d . . . . .
C15 C 0.8596(5) 0.6293(3) 0.2978(3) 0.0264(11) Uani 1 1 d . . . . .
C22 C 1.3816(5) 0.6628(3) 0.0268(3) 0.0266(10) Uani 1 1 d . . . . .
H22 H 1.467675 0.687922 0.050151 0.032 Uiso 1 1 calc R U . . .
C44 C 0.1065(4) 0.3379(3) 0.6203(3) 0.0222(9) Uani 1 1 d . . . . .
C12 C 0.4974(4) 0.6566(3) 0.3051(3) 0.0245(9) Uani 1 1 d . . . . .
H12 H 0.465054 0.673937 0.252969 0.029 Uiso 1 1 calc R U . . .
C32 C 1.7696(5) 0.6664(3) -0.2062(3) 0.0282(10) Uani 1 1 d . . . . .
H32A H 1.777755 0.604027 -0.212271 0.034 Uiso 1 1 calc R U . . .
H32B H 1.858368 0.687434 -0.174428 0.034 Uiso 1 1 calc R U . . .
C26 C 1.2307(4) 0.5887(3) -0.0793(3) 0.0261(10) Uani 1 1 d . . . . .
H26 H 1.213547 0.563451 -0.128971 0.031 Uiso 1 1 calc R U . . .
C1 C 0.3131(4) 0.5399(3) 0.6328(3) 0.0241(9) Uani 1 1 d . . . . .
H1 H 0.404042 0.518686 0.642016 0.029 Uiso 1 1 calc R U . . .
C29 C 1.4709(4) 0.6180(3) -0.0876(2) 0.0236(9) Uani 1 1 d . . . . .
H29 H 1.493743 0.556627 -0.092635 0.028 Uiso 1 1 calc R U . . .
C61 C -0.9958(5) 0.3633(3) 1.1840(3) 0.0276(10) Uani 1 1 d . . . . .
H61A H -1.010594 0.424783 1.191375 0.033 Uiso 1 1 calc R U . . .
H61B H -0.962793 0.336906 1.235436 0.033 Uiso 1 1 calc R U . . .
C13 C 0.6303(5) 0.6218(3) 0.3311(3) 0.0247(10) Uani 1 1 d . . . . .
C8 C 0.6731(4) 0.5957(3) 0.4077(3) 0.0261(10) Uani 1 1 d . . . . .
H8 H 0.760406 0.569997 0.426602 0.031 Uiso 1 1 calc R U . . .
C42 C -0.0633(4) 0.3994(3) 0.5218(3) 0.0240(9) Uani 1 1 d . . . . .
C23 C 1.2764(5) 0.6632(3) 0.0634(3) 0.0262(10) Uani 1 1 d . . . . .
C34 C 0.2178(5) 0.4655(3) 0.3462(3) 0.0254(10) Uani 1 1 d . . . . .
H34 H 0.127748 0.488025 0.337294 0.031 Uiso 1 1 calc R U . . .
C36 C 0.4233(5) 0.4403(3) 0.3036(3) 0.0256(10) Uani 1 1 d . . . . .
C14 C 0.9418(4) 0.6316(3) 0.2475(3) 0.0236(9) Uani 1 1 d . . . . .
H14 H 1.037249 0.642242 0.265646 0.028 Uiso 1 1 calc R U . . .
C54 C -0.5171(5) 0.3812(3) 0.9036(3) 0.0238(11) Uani 1 1 d . . . . .
C35 C 0.2918(5) 0.4737(3) 0.2924(3) 0.0250(10) Uani 1 1 d . . . . .
C5 C 0.1176(4) 0.6102(3) 0.5492(3) 0.0243(9) Uani 1 1 d . . . . .
H5 H 0.075443 0.636448 0.501444 0.029 Uiso 1 1 calc R U . . .
C28 C 1.6981(4) 0.6508(3) -0.0823(3) 0.0282(10) Uani 1 1 d . . . . .
H28A H 1.722482 0.589764 -0.082790 0.034 Uiso 1 1 calc R U . . .
H28B H 1.779793 0.682088 -0.052884 0.034 Uiso 1 1 calc R U . . .
C18 C 0.7422(4) 0.6011(3) 0.1451(3) 0.0256(10) Uani 1 1 d . . . . .
H18 H 0.700886 0.590455 0.092348 0.031 Uiso 1 1 calc R U . . .
C53 C -0.4401(5) 0.3852(3) 0.8622(3) 0.0255(11) Uani 1 1 d . . . . .
C43 C 0.0644(5) 0.3597(3) 0.5428(3) 0.0250(10) Uani 1 1 d . . . . .
C7 C 0.3734(5) 0.6579(3) 0.4900(3) 0.0295(11) Uani 1 1 d . . . . .
C30 C 1.5225(4) 0.6435(3) -0.2051(3) 0.0272(10) Uani 1 1 d . . . . .
H30A H 1.488296 0.670554 -0.256156 0.033 Uiso 1 1 calc R U . . .
H30B H 1.536941 0.582189 -0.213298 0.033 Uiso 1 1 calc R U . . .
C37 C 0.4799(4) 0.4003(3) 0.3728(3) 0.0263(10) Uani 1 1 d . . . . .
C58 C -0.6001(4) 0.4137(3) 1.0204(2) 0.0220(9) Uani 1 1 d . . . . .
C64 C -1.1316(4) 0.3218(3) 1.1418(3) 0.0261(10) Uani 1 1 d . . . . .
H64 H -1.116967 0.258978 1.138858 0.031 Uiso 1 1 calc R U . . .
C16 C 0.7183(4) 0.6156(3) 0.2763(3) 0.0224(9) Uani 1 1 d . . . . .
C63 C -1.1698(5) 0.3577(4) 1.0605(3) 0.0314(11) Uani 1 1 d . . . . .
H63A H -1.252320 0.328130 1.030039 0.038 Uiso 1 1 calc R U . . .
H63B H -1.191759 0.419047 1.062365 0.038 Uiso 1 1 calc R U . . .
C33 C 1.7410(5) 0.7085(4) -0.2856(3) 0.0346(11) Uani 1 1 d . . . . .
H33A H 1.657180 0.684425 -0.318815 0.052 Uiso 1 1 calc R U . . .
H33B H 1.818102 0.698014 -0.308590 0.052 Uiso 1 1 calc R U . . .
H33C H 1.729362 0.770027 -0.280266 0.052 Uiso 1 1 calc R U . . .
C65 C -1.2443(5) 0.3373(3) 1.1839(3) 0.0301(11) Uani 1 1 d . . . . .
H65A H -1.253779 0.399398 1.190771 0.036 Uiso 1 1 calc R U . . .
H65B H -1.332402 0.316038 1.151485 0.036 Uiso 1 1 calc R U . . .
C66 C -1.2165(5) 0.2940(4) 1.2623(3) 0.0380(12) Uani 1 1 d . . . . .
H66A H -1.197550 0.233423 1.256758 0.057 Uiso 1 1 calc R U . . .
H66B H -1.296901 0.300033 1.283378 0.057 Uiso 1 1 calc R U . . .
H66C H -1.137137 0.320845 1.297310 0.057 Uiso 1 1 calc R U . . .

loop_
_atom_site_aniso_label
_atom_site_aniso_U_11
_atom_site_aniso_U_22
_atom_site_aniso_U_33
_atom_site_aniso_U_23
_atom_site_aniso_U_13
_atom_site_aniso_U_12
F20 0.0280(13) 0.0399(17) 0.0259(13) -0.0097(12) 0.0101(12) -0.0056(12)
F9 0.0181(12) 0.0459(17) 0.0290(14) -0.0035(12) 0.0059(11) -0.0042(11)
F17 0.0284(14) 0.0478(18) 0.0233(13) 0.0078(12) 0.0094(12) 0.0061(12)
F6 0.0172(12) 0.0378(16) 0.0386(15) 0.0057(12) 0.0058(12) 0.0043(11)
F8 0.0197(12) 0.0500(19) 0.0252(13) 0.0009(12) 0.0036(11) -0.0009(11)
F14 0.0344(15) 0.0303(15) 0.0445(16) 0.0085(12) 0.0221(14) 0.0107(12)
F16 0.0191(12) 0.0421(17) 0.0333(14) 0.0031(12) 0.0106(11) 0.0048(11)
F19 0.0164(12) 0.0453(17) 0.0287(14) -0.0040(12) 0.0033(11) -0.0074(11)
F2 0.0340(15) 0.0404(18) 0.0292(15) -0.0034(13) 0.0175(13) -0.0037(13)
F3 0.0329(14) 0.0376(16) 0.0272(14) 0.0071(12) 0.0048(12) 0.0000(12)
F12 0.0355(15) 0.0393(17) 0.0303(14) -0.0025(12) 0.0183(13) -0.0064(12)
F18 0.0216(13) 0.0496(19) 0.0245(14) -0.0033(12) 0.0036(11) -0.0018(12)
F7 0.0300(14) 0.0467(18) 0.0248(14) 0.0046(12) 0.0082(12) 0.0020(13)
F10 0.0326(14) 0.0403(17) 0.0297(15) -0.0106(12) 0.0124(12) -0.0068(13)
F15 0.0323(14) 0.0403(17) 0.0354(15) -0.0139(13) 0.0130(12) -0.0108(12)
F13 0.0372(15) 0.0391(17) 0.0262(14) 0.0076(12) 0.0087(12) 0.0026(13)
F11 0.0217(13) 0.0542(19) 0.0418(16) 0.0058(14) 0.0137(13) 0.0049(13)
F1 0.0211(13) 0.0462(18) 0.0472(17) 0.0035(14) 0.0125(13) 0.0053(12)
F5 0.0396(16) 0.0449(18) 0.0438(17) -0.0206(14) 0.0221(14) -0.0186(13)
O4 0.0260(16) 0.0253(18) 0.0270(17) -0.0049(13) 0.0116(15) -0.0045(13)
F4 0.0438(17) 0.0364(17) 0.0544(18) 0.0140(14) 0.0333(15) 0.0159(14)
O5 0.0177(14) 0.038(2) 0.0240(16) 0.0048(13) 0.0056(13) 0.0008(13)
O1 0.0255(15) 0.0241(17) 0.0271(16) -0.0033(13) 0.0112(14) -0.0042(13)
O2 0.0205(15) 0.036(2) 0.0227(16) 0.0024(14) 0.0069(14) 0.0000(14)
O3 0.0185(15) 0.042(2) 0.0249(17) -0.0052(14) 0.0060(14) -0.0050(14)
O6 0.0170(14) 0.046(2) 0.0239(16) -0.0031(14) 0.0049(13) -0.0039(14)
C49 0.026(2) 0.024(3) 0.025(2) 0.0023(18) 0.004(2) -0.0014(19)
C25 0.020(2) 0.024(2) 0.026(2) 0.0012(18) 0.000(2) -0.0001(18)
C11 0.021(2) 0.020(2) 0.037(3) 0.000(2) 0.003(2) -0.0018(18)
C48 0.021(2) 0.026(2) 0.020(2) -0.0008(17) 0.0089(18) 0.0025(17)
C39 0.022(2) 0.023(2) 0.025(2) -0.0037(18) 0.0081(19) -0.0039(17)
C46 0.0193(19) 0.020(2) 0.027(2) -0.0013(18) 0.0093(18) -0.0019(17)
C3 0.023(2) 0.029(3) 0.026(2) -0.0013(19) 0.012(2) -0.0047(18)
C62 0.020(2) 0.022(2) 0.026(2) 0.0010(18) 0.002(2) -0.0005(18)
C10 0.024(2) 0.023(2) 0.029(2) -0.0023(18) 0.011(2) -0.0060(18)
C21 0.023(2) 0.024(3) 0.023(2) 0.0023(18) 0.006(2) 0.0025(19)
C20 0.023(2) 0.025(3) 0.023(2) 0.0002(19) 0.007(2) 0.0013(19)
C27 0.021(2) 0.021(2) 0.025(2) 0.0035(18) 0.004(2) 0.0005(18)
C56 0.026(2) 0.022(2) 0.025(2) -0.0025(18) 0.005(2) -0.0011(18)
C31 0.021(2) 0.026(2) 0.027(2) -0.0023(18) 0.007(2) -0.0011(18)
C60 0.022(2) 0.023(2) 0.024(2) 0.0039(18) 0.0079(18) 0.0029(18)
C57 0.021(2) 0.023(2) 0.027(2) 0.0046(18) 0.007(2) 0.0033(18)
C9 0.031(2) 0.027(3) 0.023(2) 0.0008(18) 0.003(2) -0.003(2)
C19 0.022(2) 0.022(2) 0.032(3) -0.0005(19) 0.004(2) 0.0020(18)
C59 0.023(2) 0.022(2) 0.020(2) 0.0009(17) 0.0031(19) -0.0003(18)
C47 0.020(2) 0.024(3) 0.032(3) 0.001(2) -0.002(2) 0.0023(18)
C45 0.024(2) 0.024(2) 0.022(2) 0.0017(18) -0.0024(19) -0.0019(19)
C4 0.020(2) 0.026(3) 0.034(3) -0.006(2) 0.002(2) 0.0025(19)
C17 0.018(2) 0.028(3) 0.027(2) -0.0005(19) 0.0033(19) -0.0027(18)
C52 0.023(2) 0.018(2) 0.027(2) -0.0001(17) 0.0098(19) 0.0029(17)
C6 0.024(2) 0.020(2) 0.021(2) -0.0028(18) 0.0074(19) -0.0036(18)
C38 0.024(2) 0.026(3) 0.026(2) -0.0001(19) 0.001(2) 0.0009(19)
C40 0.023(2) 0.027(2) 0.026(2) -0.0028(18) 0.0094(19) 0.0009(18)
C24 0.024(2) 0.020(2) 0.027(2) 0.0043(17) 0.008(2) 0.0047(18)
C41 0.024(2) 0.025(3) 0.026(2) 0.0012(19) 0.002(2) -0.0014(19)
C55 0.022(2) 0.023(2) 0.024(2) -0.0012(18) 0.006(2) -0.0027(18)
C50 0.019(2) 0.028(3) 0.029(2) -0.0004(19) 0.0028(19) -0.0031(18)
C51 0.025(2) 0.029(3) 0.021(2) -0.0004(19) 0.004(2) -0.0017(19)
C2 0.032(3) 0.027(3) 0.020(2) -0.0009(18) 0.002(2) 0.000(2)
C15 0.024(2) 0.026(3) 0.024(2) -0.0003(19) -0.006(2) -0.0005(18)
C22 0.023(2) 0.023(2) 0.030(2) -0.0012(18) 0.001(2) -0.0027(19)
C44 0.017(2) 0.023(2) 0.027(2) 0.0012(18) 0.0085(18) 0.0010(17)
C12 0.022(2) 0.028(2) 0.025(2) 0.0023(18) 0.0099(19) -0.0024(18)
C32 0.025(2) 0.029(3) 0.032(3) -0.0004(19) 0.009(2) -0.0026(19)
C26 0.021(2) 0.033(3) 0.024(2) 0.0011(19) 0.0052(19) 0.0013(18)
C1 0.020(2) 0.025(2) 0.028(2) -0.0025(18) 0.0055(19) -0.0011(17)
C29 0.020(2) 0.027(2) 0.026(2) 0.0019(18) 0.0094(19) 0.0023(18)
C61 0.026(2) 0.032(3) 0.025(2) 0.0013(19) 0.007(2) -0.004(2)
C13 0.023(2) 0.020(2) 0.029(2) 0.0002(18) 0.001(2) -0.0057(18)
C8 0.019(2) 0.031(3) 0.030(2) 0.0009(19) 0.0086(19) 0.0003(18)
C42 0.024(2) 0.027(2) 0.022(2) 0.0023(17) 0.0075(19) -0.0006(18)
C23 0.029(2) 0.029(3) 0.022(2) -0.0019(19) 0.009(2) 0.001(2)
C34 0.020(2) 0.026(3) 0.028(2) -0.0049(19) 0.001(2) 0.0020(19)
C36 0.030(2) 0.026(3) 0.023(2) -0.0062(19) 0.010(2) -0.0074(19)
C14 0.0167(19) 0.028(2) 0.028(2) 0.0023(18) 0.0092(19) 0.0003(17)
C54 0.024(2) 0.022(3) 0.023(2) 0.0001(19) 0.001(2) 0.0019(19)
C35 0.026(2) 0.024(2) 0.023(2) 0.0014(18) 0.003(2) -0.0048(18)
C5 0.026(2) 0.026(2) 0.021(2) -0.0006(18) 0.0063(19) -0.0013(18)
C28 0.019(2) 0.038(3) 0.028(2) -0.001(2) 0.007(2) -0.0034(19)
C18 0.021(2) 0.026(3) 0.029(2) -0.0023(18) 0.0055(19) -0.0017(18)
C53 0.025(2) 0.019(2) 0.028(2) 0.0004(18) 0.000(2) 0.0013(18)
C43 0.025(2) 0.020(2) 0.032(3) 0.0010(18) 0.009(2) -0.0047(18)
C7 0.029(2) 0.024(3) 0.034(3) 0.000(2) 0.005(2) -0.003(2)
C30 0.021(2) 0.038(3) 0.024(2) -0.0012(19) 0.0082(19) -0.0007(19)
C37 0.017(2) 0.033(3) 0.030(2) 0.000(2) 0.0082(19) 0.0000(18)
C58 0.018(2) 0.027(2) 0.021(2) 0.0029(17) 0.0038(18) -0.0026(17)
C64 0.022(2) 0.025(2) 0.033(3) 0.0005(19) 0.009(2) -0.0009(18)
C16 0.021(2) 0.023(2) 0.025(2) 0.0020(18) 0.0099(19) -0.0021(18)
C63 0.023(2) 0.044(3) 0.027(3) -0.003(2) 0.007(2) -0.001(2)
C33 0.028(2) 0.048(3) 0.032(3) 0.003(2) 0.016(2) 0.000(2)
C65 0.024(2) 0.031(3) 0.038(3) -0.002(2) 0.013(2) -0.003(2)
C66 0.030(3) 0.052(4) 0.033(3) 0.000(2) 0.009(2) -0.005(2)

loop_
_atom_type_symbol
_atom_type_description
_atom_type_scat_dispersion_real
_atom_type_scat_dispersion_imag
_atom_type_scat_source
C C 0.0181 0.0091 'International Tables Vol C Tables 4.2.6.8 and 6.1.1.4'
H H 0.0000 0.0000 'International Tables Vol C Tables 4.2.6.8 and 6.1.1.4'
F F 0.0727 0.0534 'International Tables Vol C Tables 4.2.6.8 and 6.1.1.4'
O O 0.0492 0.0322 'International Tables Vol C Tables 4.2.6.8 and 6.1.1.4'

loop_
_exptl_crystal_face_index_h
_exptl_crystal_face_index_k
_exptl_crystal_face_index_l
_exptl_crystal_face_perp_dist
0 -7 -8 0.0274
-7 1 3 0.0606
7 -1 -3 0.0632
0 7 9 0.0105
4 -3 -10 0.0507
-4 1 11 0.0318
0 -8 7 0.0102
0 8 -7 0.0184
0 1 -11 0.0149
0 -1 11 0.0010

loop_
_geom_angle_atom_site_label_1
_geom_angle_atom_site_label_2
_geom_angle_atom_site_label_3
_geom_angle
_geom_angle_site_symmetry_1
_geom_angle_site_symmetry_3
_geom_angle_publ_flag
C40 O4 C39 117.5(3) . . ?
C62 O5 C61 110.4(3) . . ?
C7 O1 C6 118.3(3) . . ?
C29 O2 C30 110.2(3) . . ?
C29 O3 C28 109.5(3) . . ?
C62 O6 C63 110.0(3) . . ?
C48 C49 C46 123.1(4) . . ?
C48 C49 C50 115.6(4) . . ?
C50 C49 C46 121.2(4) . . ?
F9 C25 C24 117.4(4) . . ?
F9 C25 C26 119.1(4) . . ?
C26 C25 C24 123.5(4) . . ?
F6 C11 C10 118.2(4) . . ?
C12 C11 F6 117.9(4) . . ?
C12 C11 C10 123.9(4) . . ?
F18 C48 C49 119.8(4) . . ?
F18 C48 C47 116.4(4) . . ?
C47 C48 C49 123.7(4) . . ?
C38 C39 O4 119.9(4) . . ?
C34 C39 O4 117.6(4) . . ?
C34 C39 C38 122.2(4) . . ?
C45 C46 C49 119.5(4) . . ?
C45 C46 C41 117.6(4) . . ?
C41 C46 C49 122.9(4) . . ?
F2 C3 C4 120.6(4) . . ?
F2 C3 C2 121.2(4) . . ?
C2 C3 C4 118.2(4) . . ?
O5 C62 H62 108.8 . . ?
O5 C62 C60 108.8(4) . . ?
O6 C62 O5 112.2(4) . . ?
O6 C62 H62 108.8 . . ?
O6 C62 C60 109.6(4) . . ?
C60 C62 H62 108.8 . . ?
C11 C10 C7 125.4(4) . . ?
C9 C10 C11 114.4(4) . . ?
C9 C10 C7 120.2(4) . . ?
C20 C21 C24 175.2(5) . . ?
C21 C20 C19 176.5(5) . . ?
C22 C27 C29 121.1(4) . . ?
C26 C27 C22 120.0(4) . . ?
C26 C27 C29 118.8(4) . . ?
F20 C56 C57 116.9(4) . . ?
F20 C56 C55 119.1(4) . . ?
C55 C56 C57 124.0(4) . . ?
C32 C31 H31 108.5 . . ?
C28 C31 H31 108.5 . . ?
C28 C31 C32 111.3(4) . . ?
C28 C31 C30 108.4(4) . . ?
C30 C31 H31 108.5 . . ?
C30 C31 C32 111.5(4) . . ?
C59 C60 C62 119.0(4) . . ?
C55 C60 C62 121.1(4) . . ?
C55 C60 C59 119.9(4) . . ?
C56 C57 C54 121.4(4) . . ?
C58 C57 C56 114.5(4) . . ?
C58 C57 C54 123.9(4) . . ?
F7 C9 C10 117.8(4) . . ?
F7 C9 C8 117.8(4) . . ?
C8 C9 C10 124.4(4) . . ?
C14 C19 C20 119.3(4) . . ?
C14 C19 C18 118.4(4) . . ?
C18 C19 C20 122.3(4) . . ?
C60 C59 H59 120.7 . . ?
C58 C59 C60 118.6(4) . . ?
C58 C59 H59 120.7 . . ?
C48 C47 H47 120.0 . . ?
C48 C47 C52 119.9(4) . . ?
C52 C47 H47 120.0 . . ?
C46 C45 H45 120.0 . . ?
C44 C45 C46 120.1(4) . . ?
C44 C45 H45 120.0 . . ?
F1 C4 C3 117.4(4) . . ?
F1 C4 C5 120.7(4) . . ?
C5 C4 C3 121.9(4) . . ?
C18 C17 H17 118.6 . . ?
C18 C17 C16 122.7(4) . . ?
C16 C17 H17 118.6 . . ?
C47 C52 C51 118.1(4) . . ?
C47 C52 C53 119.8(4) . . ?
C51 C52 C53 122.1(4) . . ?
O1 C6 C1 117.2(4) . . ?
O1 C6 C5 121.0(4) . . ?
C5 C6 C1 121.4(4) . . ?
C39 C38 H38 121.2 . . ?
C37 C38 C39 117.6(4) . . ?
C37 C38 H38 121.2 . . ?
F14 C40 F15 105.0(4) . . ?
F14 C40 O4 111.5(3) . . ?
F14 C40 C43 111.4(4) . . ?
F15 C40 C43 109.5(3) . . ?
O4 C40 F15 110.5(4) . . ?
O4 C40 C43 109.0(4) . . ?
C25 C24 C21 123.9(4) . . ?
C25 C24 C23 115.2(4) . . ?
C23 C24 C21 120.9(4) . . ?
C46 C41 H41 120.1 . . ?
C42 C41 C46 119.8(4) . . ?
C42 C41 H41 120.1 . . ?
C56 C55 C60 118.9(4) . . ?
C56 C55 H55 120.6 . . ?
C60 C55 H55 120.6 . . ?
C49 C50 H50 118.8 . . ?
C51 C50 C49 122.4(4) . . ?
C51 C50 H50 118.8 . . ?
C52 C51 H51 119.9 . . ?
C50 C51 C52 120.3(4) . . ?
C50 C51 H51 119.9 . . ?
F3 C2 C3 117.3(4) . . ?
F3 C2 C1 120.7(4) . . ?
C1 C2 C3 121.9(4) . . ?
F8 C15 C14 117.1(4) . . ?
F8 C15 C16 118.5(4) . . ?
C14 C15 C16 124.4(4) . . ?
C27 C22 H22 120.9 . . ?
C23 C22 C27 118.2(4) . . ?
C23 C22 H22 120.9 . . ?
F16 C44 C45 116.9(4) . . ?
F16 C44 C43 119.6(4) . . ?
C45 C44 C43 123.5(4) . . ?
C11 C12 H12 120.0 . . ?
C11 C12 C13 120.0(4) . . ?
C13 C12 H12 120.0 . . ?
C31 C32 H32A 109.0 . . ?
C31 C32 H32B 109.0 . . ?
C31 C32 C33 112.9(4) . . ?
H32A C32 H32B 107.8 . . ?
C33 C32 H32A 109.0 . . ?
C33 C32 H32B 109.0 . . ?
C25 C26 C27 119.1(4) . . ?
C25 C26 H26 120.5 . . ?
C27 C26 H26 120.5 . . ?
C6 C1 H1 120.9 . . ?
C2 C1 C6 118.2(4) . . ?
C2 C1 H1 120.9 . . ?
O2 C29 O3 112.1(4) . . ?
O2 C29 C27 108.2(3) . . ?
O2 C29 H29 109.0 . . ?
O3 C29 C27 109.4(3) . . ?
O3 C29 H29 109.0 . . ?
C27 C29 H29 109.0 . . ?
O5 C61 H61A 109.5 . . ?
O5 C61 H61B 109.5 . . ?
O5 C61 C64 110.6(4) . . ?
H61A C61 H61B 108.1 . . ?
C64 C61 H61A 109.5 . . ?
C64 C61 H61B 109.5 . . ?
C12 C13 C16 118.7(4) . . ?
C8 C13 C12 118.3(4) . . ?
C8 C13 C16 123.0(4) . . ?
C9 C8 C13 118.9(4) . . ?
C9 C8 H8 120.5 . . ?
C13 C8 H8 120.5 . . ?
F17 C42 C41 117.9(4) . . ?
F17 C42 C43 117.5(4) . . ?
C41 C42 C43 124.6(4) . . ?
F10 C23 C24 117.3(4) . . ?
F10 C23 C22 118.8(4) . . ?
C22 C23 C24 124.0(4) . . ?
C39 C34 H34 120.9 . . ?
C35 C34 C39 118.1(4) . . ?
C35 C34 H34 120.9 . . ?
F12 C36 C35 120.9(4) . . ?
F12 C36 C37 121.3(4) . . ?
C37 C36 C35 117.8(4) . . ?
C19 C14 H14 120.3 . . ?
C15 C14 C19 119.3(4) . . ?
C15 C14 H14 120.3 . . ?
C53 C54 C57 175.2(5) . . ?
F13 C35 C34 120.3(4) . . ?
F13 C35 C36 117.7(4) . . ?
C34 C35 C36 122.0(4) . . ?
C4 C5 C6 118.3(4) . . ?
C4 C5 H5 120.8 . . ?
C6 C5 H5 120.8 . . ?
O3 C28 C31 111.3(4) . . ?
O3 C28 H28A 109.4 . . ?
O3 C28 H28B 109.4 . . ?
C31 C28 H28A 109.4 . . ?
C31 C28 H28B 109.4 . . ?
H28A C28 H28B 108.0 . . ?
C19 C18 H18 119.9 . . ?
C17 C18 C19 120.2(4) . . ?
C17 C18 H18 119.9 . . ?
C54 C53 C52 176.3(4) . . ?
C44 C43 C40 124.4(4) . . ?
C44 C43 C42 114.2(4) . . ?
C42 C43 C40 121.3(4) . . ?
F5 C7 O1 109.6(4) . . ?
F5 C7 C10 111.3(4) . . ?
F4 C7 F5 103.6(4) . . ?
F4 C7 O1 110.2(4) . . ?
F4 C7 C10 112.2(4) . . ?
O1 C7 C10 109.8(4) . . ?
O2 C30 C31 111.2(4) . . ?
O2 C30 H30A 109.4 . . ?
O2 C30 H30B 109.4 . . ?
C31 C30 H30A 109.4 . . ?
C31 C30 H30B 109.4 . . ?
H30A C30 H30B 108.0 . . ?
F11 C37 C38 119.5(4) . . ?
F11 C37 C36 118.3(4) . . ?
C38 C37 C36 122.2(4) . . ?
F19 C58 C57 117.0(4) . . ?
F19 C58 C59 118.9(4) . . ?
C59 C58 C57 124.1(4) . . ?
C61 C64 H64 108.6 . . ?
C63 C64 C61 107.3(4) . . ?
C63 C64 H64 108.6 . . ?
C63 C64 C65 111.8(4) . . ?
C65 C64 C61 111.7(4) . . ?
C65 C64 H64 108.6 . . ?
C17 C16 C13 122.0(4) . . ?
C15 C16 C17 115.0(4) . . ?
C15 C16 C13 122.9(4) . . ?
O6 C63 C64 110.9(4) . . ?
O6 C63 H63A 109.5 . . ?
O6 C63 H63B 109.5 . . ?
C64 C63 H63A 109.5 . . ?
C64 C63 H63B 109.5 . . ?
H63A C63 H63B 108.1 . . ?
C32 C33 H33A 109.5 . . ?
C32 C33 H33B 109.5 . . ?
C32 C33 H33C 109.5 . . ?
H33A C33 H33B 109.5 . . ?
H33A C33 H33C 109.5 . . ?
H33B C33 H33C 109.5 . . ?
C64 C65 H65A 108.9 . . ?
C64 C65 H65B 108.9 . . ?
H65A C65 H65B 107.7 . . ?
C66 C65 C64 113.3(4) . . ?
C66 C65 H65A 108.9 . . ?
C66 C65 H65B 108.9 . . ?
C65 C66 H66A 109.5 . . ?
C65 C66 H66B 109.5 . . ?
C65 C66 H66C 109.5 . . ?
H66A C66 H66B 109.5 . . ?
H66A C66 H66C 109.5 . . ?
H66B C66 H66C 109.5 . . ?

loop_
_geom_bond_atom_site_label_1
_geom_bond_atom_site_label_2
_geom_bond_distance
_geom_bond_site_symmetry_2
_geom_bond_publ_flag
F20 C56 1.354(5) . ?
F9 C25 1.354(5) . ?
F17 C42 1.355(5) . ?
F6 C11 1.359(5) . ?
F8 C15 1.369(5) . ?
F14 C40 1.345(5) . ?
F16 C44 1.346(5) . ?
F19 C58 1.354(5) . ?
F2 C3 1.338(5) . ?
F3 C2 1.355(5) . ?
F12 C36 1.327(5) . ?
F18 C48 1.350(5) . ?
F7 C9 1.354(5) . ?
F10 C23 1.349(5) . ?
F15 C40 1.363(5) . ?
F13 C35 1.350(5) . ?
F11 C37 1.335(5) . ?
F1 C4 1.351(5) . ?
F5 C7 1.362(6) . ?
O4 C39 1.409(5) . ?
O4 C40 1.361(6) . ?
F4 C7 1.360(6) . ?
O5 C62 1.407(5) . ?
O5 C61 1.436(5) . ?
O1 C6 1.381(5) . ?
O1 C7 1.365(6) . ?
O2 C29 1.403(5) . ?
O2 C30 1.436(5) . ?
O3 C29 1.411(5) . ?
O3 C28 1.436(5) . ?
O6 C62 1.405(5) . ?
O6 C63 1.440(5) . ?
C49 C48 1.396(6) . ?
C49 C46 1.479(6) . ?
C49 C50 1.409(6) . ?
C25 C24 1.391(6) . ?
C25 C26 1.374(6) . ?
C11 C10 1.399(7) . ?
C11 C12 1.357(6) . ?
C48 C47 1.364(6) . ?
C39 C38 1.384(6) . ?
C39 C34 1.383(7) . ?
C46 C45 1.402(6) . ?
C46 C41 1.406(6) . ?
C3 C4 1.390(7) . ?
C3 C2 1.379(6) . ?
C62 H62 1.0000 . ?
C62 C60 1.507(6) . ?
C10 C9 1.391(6) . ?
C10 C7 1.496(7) . ?
C21 C20 1.192(6) . ?
C21 C24 1.422(6) . ?
C20 C19 1.436(7) . ?
C27 C22 1.398(6) . ?
C27 C26 1.395(6) . ?
C27 C29 1.513(6) . ?
C56 C57 1.403(6) . ?
C56 C55 1.361(6) . ?
C31 H31 1.0000 . ?
C31 C32 1.530(6) . ?
C31 C28 1.516(6) . ?
C31 C30 1.519(6) . ?
C60 C59 1.401(6) . ?
C60 C55 1.392(6) . ?
C57 C54 1.431(7) . ?
C57 C58 1.396(6) . ?
C9 C8 1.385(6) . ?
C19 C14 1.394(7) . ?
C19 C18 1.412(6) . ?
C59 H59 0.9500 . ?
C59 C58 1.364(6) . ?
C47 H47 0.9500 . ?
C47 C52 1.406(6) . ?
C45 H45 0.9500 . ?
C45 C44 1.374(6) . ?
C4 C5 1.367(6) . ?
C17 H17 0.9500 . ?
C17 C18 1.373(6) . ?
C17 C16 1.401(6) . ?
C52 C51 1.411(6) . ?
C52 C53 1.422(6) . ?
C6 C1 1.392(6) . ?
C6 C5 1.388(6) . ?
C38 H38 0.9500 . ?
C38 C37 1.378(6) . ?
C40 C43 1.513(6) . ?
C24 C23 1.398(6) . ?
C41 H41 0.9500 . ?
C41 C42 1.356(6) . ?
C55 H55 0.9500 . ?
C50 H50 0.9500 . ?
C50 C51 1.374(6) . ?
C51 H51 0.9500 . ?
C2 C1 1.372(6) . ?
C15 C14 1.370(6) . ?
C15 C16 1.397(6) . ?
C22 H22 0.9500 . ?
C22 C23 1.379(6) . ?
C44 C43 1.392(7) . ?
C12 H12 0.9500 . ?
C12 C13 1.414(6) . ?
C32 H32A 0.9900 . ?
C32 H32B 0.9900 . ?
C32 C33 1.532(7) . ?
C26 H26 0.9500 . ?
C1 H1 0.9500 . ?
C29 H29 1.0000 . ?
C61 H61A 0.9900 . ?
C61 H61B 0.9900 . ?
C61 C64 1.534(6) . ?
C13 C8 1.396(7) . ?
C13 C16 1.482(6) . ?
C8 H8 0.9500 . ?
C42 C43 1.394(6) . ?
C34 H34 0.9500 . ?
C34 C35 1.364(7) . ?
C36 C35 1.392(7) . ?
C36 C37 1.381(7) . ?
C14 H14 0.9500 . ?
C54 C53 1.201(6) . ?
C5 H5 0.9500 . ?
C28 H28A 0.9900 . ?
C28 H28B 0.9900 . ?
C18 H18 0.9500 . ?
C30 H30A 0.9900 . ?
C30 H30B 0.9900 . ?
C64 H64 1.0000 . ?
C64 C63 1.521(7) . ?
C64 C65 1.532(6) . ?
C63 H63A 0.9900 . ?
C63 H63B 0.9900 . ?
C33 H33A 0.9800 . ?
C33 H33B 0.9800 . ?
C33 H33C 0.9800 . ?
C65 H65A 0.9900 . ?
C65 H65B 0.9900 . ?
C65 C66 1.525(7) . ?
C66 H66A 0.9800 . ?
C66 H66B 0.9800 . ?
C66 H66C 0.9800 . ?

loop_
_geom_torsion_atom_site_label_1
_geom_torsion_atom_site_label_2
_geom_torsion_atom_site_label_3
_geom_torsion_atom_site_label_4
_geom_torsion
_geom_torsion_site_symmetry_1
_geom_torsion_site_symmetry_2
_geom_torsion_site_symmetry_3
_geom_torsion_site_symmetry_4
_geom_torsion_publ_flag
F20 C56 C57 C54 3.6(7) . . . . ?
F20 C56 C57 C58 179.4(4) . . . . ?
F20 C56 C55 C60 -178.4(4) . . . . ?
F9 C25 C24 C21 2.9(7) . . . . ?
F9 C25 C24 C23 179.2(4) . . . . ?
F9 C25 C26 C27 -178.4(4) . . . . ?
F17 C42 C43 C40 -2.7(6) . . . . ?
F17 C42 C43 C44 175.0(4) . . . . ?
F6 C11 C10 C9 175.2(4) . . . . ?
F6 C11 C10 C7 -4.5(7) . . . . ?
F6 C11 C12 C13 -177.2(4) . . . . ?
F8 C15 C14 C19 -179.2(4) . . . . ?
F8 C15 C16 C17 -179.2(4) . . . . ?
F8 C15 C16 C13 4.1(7) . . . . ?
F14 C40 C43 C44 20.8(6) . . . . ?
F14 C40 C43 C42 -161.8(4) . . . . ?
F16 C44 C43 C40 2.8(7) . . . . ?
F16 C44 C43 C42 -174.8(4) . . . . ?
F2 C3 C4 F1 -2.3(7) . . . . ?
F2 C3 C4 C5 179.4(4) . . . . ?
F2 C3 C2 F3 3.2(7) . . . . ?
F2 C3 C2 C1 -179.1(4) . . . . ?
F3 C2 C1 C6 177.6(4) . . . . ?
F12 C36 C35 F13 -1.1(7) . . . . ?
F12 C36 C35 C34 179.2(4) . . . . ?
F12 C36 C37 F11 1.4(7) . . . . ?
F12 C36 C37 C38 -179.5(4) . . . . ?
F18 C48 C47 C52 177.6(4) . . . . ?
F7 C9 C8 C13 178.5(4) . . . . ?
F15 C40 C43 C44 136.5(5) . . . . ?
F15 C40 C43 C42 -46.1(6) . . . . ?
F1 C4 C5 C6 -178.9(4) . . . . ?
O4 C39 C38 C37 -175.0(4) . . . . ?
O4 C39 C34 C35 174.8(4) . . . . ?
O4 C40 C43 C44 -102.6(5) . . . . ?
O4 C40 C43 C42 74.8(5) . . . . ?
O5 C62 C60 C59 -55.1(5) . . . . ?
O5 C62 C60 C55 126.9(4) . . . . ?
O5 C61 C64 C63 -53.3(5) . . . . ?
O5 C61 C64 C65 -176.2(4) . . . . ?
O1 C6 C1 C2 -174.5(4) . . . . ?
O1 C6 C5 C4 174.5(4) . . . . ?
O6 C62 C60 C59 -178.1(4) . . . . ?
O6 C62 C60 C55 4.0(6) . . . . ?
C49 C48 C47 C52 0.5(7) . . . . ?
C49 C46 C45 C44 177.8(4) . . . . ?
C49 C46 C41 C42 -177.0(4) . . . . ?
C49 C50 C51 C52 -0.2(7) . . . . ?
C25 C24 C23 F10 179.8(4) . . . . ?
C25 C24 C23 C22 -0.4(7) . . . . ?
C11 C10 C9 F7 -175.3(4) . . . . ?
C11 C10 C9 C8 2.9(7) . . . . ?
C11 C10 C7 F5 -132.8(5) . . . . ?
C11 C10 C7 F4 -17.3(6) . . . . ?
C11 C10 C7 O1 105.6(5) . . . . ?
C11 C12 C13 C8 1.2(7) . . . . ?
C11 C12 C13 C16 -178.2(4) . . . . ?
C48 C49 C46 C45 -143.2(5) . . . . ?
C48 C49 C46 C41 36.6(7) . . . . ?
C48 C49 C50 C51 1.9(7) . . . . ?
C48 C47 C52 C51 1.3(7) . . . . ?
C48 C47 C52 C53 -178.3(4) . . . . ?
C39 O4 C40 F14 62.2(5) . . . . ?
C39 O4 C40 F15 -54.0(5) . . . . ?
C39 O4 C40 C43 -174.4(3) . . . . ?
C39 C38 C37 F11 178.9(4) . . . . ?
C39 C38 C37 C36 -0.1(7) . . . . ?
C39 C34 C35 F13 -178.9(4) . . . . ?
C39 C34 C35 C36 0.8(7) . . . . ?
C46 C49 C48 F18 -3.3(7) . . . . ?
C46 C49 C48 C47 173.7(4) . . . . ?
C46 C49 C50 C51 -174.0(4) . . . . ?
C46 C45 C44 F16 177.8(4) . . . . ?
C46 C45 C44 C43 -2.3(7) . . . . ?
C46 C41 C42 F17 -178.9(4) . . . . ?
C46 C41 C42 C43 0.5(7) . . . . ?
C3 C4 C5 C6 -0.6(7) . . . . ?
C3 C2 C1 C6 0.0(7) . . . . ?
C62 O5 C61 C64 57.8(5) . . . . ?
C62 O6 C63 C64 -58.5(5) . . . . ?
C62 C60 C59 C58 -176.2(4) . . . . ?
C62 C60 C55 C56 176.1(4) . . . . ?
C10 C11 C12 C13 2.3(7) . . . . ?
C10 C9 C8 C13 0.3(7) . . . . ?
C21 C24 C23 F10 -3.7(7) . . . . ?
C21 C24 C23 C22 176.1(5) . . . . ?
C20 C19 C14 C15 178.5(4) . . . . ?
C20 C19 C18 C17 -178.1(4) . . . . ?
C27 C22 C23 F10 179.9(4) . . . . ?
C27 C22 C23 C24 0.1(7) . . . . ?
C56 C57 C58 F19 -178.5(4) . . . . ?
C56 C57 C58 C59 -0.1(7) . . . . ?
C60 C59 C58 F19 177.5(4) . . . . ?
C60 C59 C58 C57 -0.8(7) . . . . ?
C57 C56 C55 C60 0.9(7) . . . . ?
C9 C10 C7 F5 47.5(6) . . . . ?
C9 C10 C7 F4 163.0(4) . . . . ?
C9 C10 C7 O1 -74.0(5) . . . . ?
C59 C60 C55 C56 -1.8(7) . . . . ?
C47 C52 C51 C50 -1.4(7) . . . . ?
C45 C46 C41 C42 2.8(7) . . . . ?
C45 C44 C43 C40 -177.1(4) . . . . ?
C45 C44 C43 C42 5.3(7) . . . . ?
C4 C3 C2 F3 -176.6(4) . . . . ?
C4 C3 C2 C1 1.0(7) . . . . ?
C6 O1 C7 F5 52.7(5) . . . . ?
C6 O1 C7 F4 -60.6(5) . . . . ?
C6 O1 C7 C10 175.3(4) . . . . ?
C38 C39 C34 C35 0.7(7) . . . . ?
C40 O4 C39 C38 -77.3(5) . . . . ?
C40 O4 C39 C34 108.4(5) . . . . ?
C24 C25 C26 C27 1.0(7) . . . . ?
C41 C46 C45 C44 -2.0(7) . . . . ?
C41 C42 C43 C40 177.9(4) . . . . ?
C41 C42 C43 C44 -4.5(7) . . . . ?
C55 C56 C57 C54 -175.7(4) . . . . ?
C55 C56 C57 C58 0.1(7) . . . . ?
C55 C60 C59 C58 1.8(7) . . . . ?
C50 C49 C48 F18 -179.1(4) . . . . ?
C50 C49 C48 C47 -2.1(7) . . . . ?
C50 C49 C46 C45 32.4(6) . . . . ?
C50 C49 C46 C41 -147.8(5) . . . . ?
C2 C3 C4 F1 177.6(4) . . . . ?
C2 C3 C4 C5 -0.7(7) . . . . ?
C22 C27 C26 C25 -1.3(7) . . . . ?
C22 C27 C29 O2 -126.5(4) . . . . ?
C22 C27 C29 O3 -4.2(6) . . . . ?
C12 C11 C10 C9 -4.3(7) . . . . ?
C12 C11 C10 C7 176.0(4) . . . . ?
C12 C13 C8 C9 -2.4(7) . . . . ?
C12 C13 C16 C17 -33.5(6) . . . . ?
C12 C13 C16 C15 143.0(5) . . . . ?
C32 C31 C28 O3 -175.0(4) . . . . ?
C32 C31 C30 O2 174.1(4) . . . . ?
C26 C25 C24 C21 -176.5(4) . . . . ?
C26 C25 C24 C23 -0.1(7) . . . . ?
C26 C27 C22 C23 0.7(7) . . . . ?
C26 C27 C29 O2 55.5(5) . . . . ?
C26 C27 C29 O3 177.8(4) . . . . ?
C1 C6 C5 C4 1.7(7) . . . . ?
C29 O2 C30 C31 -56.8(5) . . . . ?
C29 O3 C28 C31 57.6(5) . . . . ?
C29 C27 C22 C23 -177.3(4) . . . . ?
C29 C27 C26 C25 176.8(4) . . . . ?
C61 O5 C62 O6 -62.4(5) . . . . ?
C61 O5 C62 C60 176.2(3) . . . . ?
C61 C64 C63 O6 53.7(5) . . . . ?
C61 C64 C65 C66 -65.8(6) . . . . ?
C8 C13 C16 C17 147.2(5) . . . . ?
C8 C13 C16 C15 -36.3(7) . . . . ?
C34 C39 C38 C37 -1.1(7) . . . . ?
C14 C19 C18 C17 1.4(7) . . . . ?
C14 C15 C16 C17 2.8(7) . . . . ?
C14 C15 C16 C13 -173.9(4) . . . . ?
C54 C57 C58 F19 -2.8(7) . . . . ?
C54 C57 C58 C59 175.5(4) . . . . ?
C35 C36 C37 F11 -177.5(4) . . . . ?
C35 C36 C37 C38 1.6(7) . . . . ?
C5 C6 C1 C2 -1.4(7) . . . . ?
C28 O3 C29 O2 -63.2(5) . . . . ?
C28 O3 C29 C27 176.8(4) . . . . ?
C28 C31 C32 C33 -173.0(4) . . . . ?
C28 C31 C30 O2 51.2(5) . . . . ?
C18 C19 C14 C15 -1.1(7) . . . . ?
C18 C17 C16 C15 -2.4(7) . . . . ?
C18 C17 C16 C13 174.4(4) . . . . ?
C53 C52 C51 C50 178.1(4) . . . . ?
C7 O1 C6 C1 -110.8(5) . . . . ?
C7 O1 C6 C5 76.1(5) . . . . ?
C7 C10 C9 F7 4.5(7) . . . . ?
C7 C10 C9 C8 -177.4(4) . . . . ?
C30 O2 C29 O3 63.0(4) . . . . ?
C30 O2 C29 C27 -176.3(4) . . . . ?
C30 C31 C32 C33 65.8(5) . . . . ?
C30 C31 C28 O3 -51.9(5) . . . . ?
C37 C36 C35 F13 177.8(4) . . . . ?
C37 C36 C35 C34 -1.9(7) . . . . ?
C16 C17 C18 C19 0.4(7) . . . . ?
C16 C15 C14 C19 -1.1(7) . . . . ?
C16 C13 C8 C9 176.9(4) . . . . ?
C63 O6 C62 O5 62.5(5) . . . . ?
C63 O6 C62 C60 -176.6(4) . . . . ?
C63 C64 C65 C66 173.9(4) . . . . ?
C65 C64 C63 O6 176.5(4) . . . . ?

loop_
_twin_individual_id
_twin_individual_mass_fraction_refined
1 0.70(14)
2 0.30(14)

loop_
_exptl_oxdiff_crystal_face_indexfrac_h
_exptl_oxdiff_crystal_face_indexfrac_k
_exptl_oxdiff_crystal_face_indexfrac_l
_exptl_oxdiff_crystal_face_x
_exptl_oxdiff_crystal_face_y
_exptl_oxdiff_crystal_face_z
0.0000 -7.0000 -8.0000 0.2000 0.5925 0.7643
-7.0000 1.0000 3.0000 0.1924 0.7684 -0.7263
7.0000 -1.0000 -3.0000 -0.1924 -0.7684 0.7263
-0.0000 7.0000 9.0000 -0.1546 -0.6510 -0.8131
4.0000 -3.0000 -10.0000 -0.2905 0.0887 0.9491
-4.0000 1.0000 11.0000 0.4967 -0.1115 -0.8911
0.0000 -8.0000 7.0000 0.9609 -0.2669 0.0857
-0.0000 8.0000 -7.0000 -0.9609 0.2669 -0.0857
-0.0000 1.0000 -11.0000 -0.5795 0.6254 0.4834
0.0000 -1.0000 11.0000 0.5795 -0.6254 -0.4834
